data_7109290
loop_
_publ_author_name
'Jian Cao'
'Xian Huang'
'Luling Wu'

_publ_section_title
;
 Highly regioselective ring-opening coupling of
 diarylmethylenecyclopropa[b]naphthalenes with Grignard reagents
;
_journal_name_full Chem.Commun.
_journal_page_first 4788
_journal_paper_doi 10.1039/c3cc00171g
_journal_volume 49
_journal_year 2013
_chemical_formula_moiety 'C31 H23 I'
_chemical_formula_sum 'C31 H23 I'
_chemical_formula_weight 522.39
_chemical_name_systematic
;
?
;
_space_group_IT_number 2
_symmetry_cell_setting triclinic
_symmetry_space_group_name_Hall '-P 1'
_symmetry_space_group_name_H-M 'P -1'
_atom_sites_solution_hydrogens geom
_atom_sites_solution_primary direct
_atom_sites_solution_secondary difmap
_audit_creation_method SHELXL-97
_cell_angle_alpha 68.376(6)
_cell_angle_beta 75.947(5)
_cell_angle_gamma 66.850(6)
_cell_formula_units_Z 2
_cell_length_a 10.1953(6)
_cell_length_b 10.2701(7)
_cell_length_c 13.6377(7)
_cell_measurement_reflns_used 2923
_cell_measurement_temperature 293(2)
_cell_measurement_theta_max 29.6196
_cell_measurement_theta_min 2.8597
_cell_volume 1212.53(14)
_computing_cell_refinement 'CrysAlis PRO (Agilent Technologies, 2011)'
_computing_data_collection 'CrysAlis PRO'
_computing_data_reduction 'CrysAlis PRO'
_computing_molecular_graphics 'OLEX2 (Dolomanov et al., 2009)'
_computing_publication_material OLEX2
_computing_structure_refinement 'SHELXL-97 (Sheldrick, 2008)'
_computing_structure_solution 'SHELXS-97 (Sheldrick, 2008)'
_diffrn_ambient_temperature 293(2)
_diffrn_detector_area_resol_mean 10.3592
_diffrn_measured_fraction_theta_full 0.998
_diffrn_measured_fraction_theta_max 0.998
_diffrn_measurement_device_type 'Xcalibur, Atlas, Gemini ultra'
_diffrn_measurement_method '\w scans'
_diffrn_radiation_monochromator graphite
_diffrn_radiation_source 'fine-focus sealed tube'
_diffrn_radiation_type MoK\a
_diffrn_radiation_wavelength 0.71073
_diffrn_reflns_av_R_equivalents 0.0284
_diffrn_reflns_av_sigmaI/netI 0.0418
_diffrn_reflns_limit_h_max 12
_diffrn_reflns_limit_h_min -12
_diffrn_reflns_limit_k_max 12
_diffrn_reflns_limit_k_min -12
_diffrn_reflns_limit_l_max 16
_diffrn_reflns_limit_l_min -16
_diffrn_reflns_number 8715
_diffrn_reflns_theta_full 25.35
_diffrn_reflns_theta_max 25.35
_diffrn_reflns_theta_min 2.87
_exptl_absorpt_coefficient_mu 1.336
_exptl_absorpt_correction_T_max 0.6520
_exptl_absorpt_correction_T_min 0.5847
_exptl_absorpt_correction_type multi-scan
_exptl_absorpt_process_details
;
CrysAlis PRO (Agilent Technologies, 2011)
;
_exptl_crystal_colour colorless
_exptl_crystal_density_diffrn 1.431
_exptl_crystal_density_method 'not measured'
_exptl_crystal_description block
_exptl_crystal_F_000 524
_exptl_crystal_size_max 0.45
_exptl_crystal_size_mid 0.38
_exptl_crystal_size_min 0.35
_refine_diff_density_max 0.416
_refine_diff_density_min -0.499
_refine_diff_density_rms 0.064
_refine_ls_extinction_method none
_refine_ls_goodness_of_fit_ref 1.036
_refine_ls_hydrogen_treatment constr
_refine_ls_matrix_type full
_refine_ls_number_parameters 290
_refine_ls_number_reflns 4441
_refine_ls_number_restraints 0
_refine_ls_restrained_S_all 1.036
_refine_ls_R_factor_all 0.0439
_refine_ls_R_factor_gt 0.0318
_refine_ls_shift/su_max 0.003
_refine_ls_shift/su_mean 0.000
_refine_ls_structure_factor_coef Fsqd
_refine_ls_weighting_details 'calc w=1/[\s^2^(Fo^2^)+(0.0303P)^2^+0.0000P] where P=(Fo^2^+2Fc^2^)/3'
_refine_ls_weighting_scheme calc
_refine_ls_wR_factor_gt 0.0641
_refine_ls_wR_factor_ref 0.0707
_reflns_number_gt 3691
_reflns_number_total 4441
_reflns_threshold_expression >2sigma(I)
_cod_data_source_file c3cc00171g.txt
_cod_data_source_block 110928_cj110921_1
_cod_original_cell_volume 1212.54(13)
_cod_database_code 7109290

loop_
_symmetry_equiv_pos_as_xyz
'x, y, z'
'-x, -y, -z'

loop_
_atom_site_label
_atom_site_type_symbol
_atom_site_fract_x
_atom_site_fract_y
_atom_site_fract_z
_atom_site_U_iso_or_equiv
_atom_site_adp_type
_atom_site_occupancy
_atom_site_symmetry_multiplicity
_atom_site_calc_flag
_atom_site_refinement_flags
I1 I 0.31771(2) 0.32904(3) 1.002351(13) 0.05727(10) Uani 1 1 d .
C1 C -0.1137(3) 0.0710(4) 0.8605(3) 0.0635(10) Uani 1 1 d .
H1 H -0.0912 0.0156 0.8142 0.076 Uiso 1 1 calc R
C2 C -0.2342(4) 0.0782(5) 0.9325(3) 0.0713(11) Uani 1 1 d .
H2 H -0.2932 0.0271 0.9349 0.086 Uiso 1 1 calc R
C3 C -0.2694(4) 0.1596(5) 1.0015(3) 0.0695(11) Uani 1 1 d .
H3 H -0.3517 0.1623 1.0498 0.083 Uiso 1 1 calc R
C4 C -0.1862(3) 0.2363(4) 1.0004(2) 0.0612(9) Uani 1 1 d .
H4 H -0.2119 0.2913 1.0473 0.073 Uiso 1 1 calc R
C5 C -0.0601(3) 0.2320(4) 0.9275(2) 0.0470(8) Uani 1 1 d .
C6 C -0.0233(3) 0.1491(4) 0.8570(2) 0.0479(8) Uani 1 1 d .
C7 C 0.1061(3) 0.1388(4) 0.7890(2) 0.0460(7) Uani 1 1 d .
H7 H 0.1303 0.0838 0.7423 0.055 Uiso 1 1 calc R
C8 C 0.1978(3) 0.2073(3) 0.7892(2) 0.0395(7) Uani 1 1 d .
C9 C 0.1568(3) 0.2972(3) 0.85706(19) 0.0388(6) Uani 1 1 d .
C10 C 0.0314(3) 0.3059(4) 0.9252(2) 0.0479(7) Uani 1 1 d .
H10 H 0.0066 0.3625 0.9709 0.057 Uiso 1 1 calc R
C11 C 0.3398(3) 0.1759(3) 0.7235(2) 0.0391(6) Uani 1 1 d .
C12 C 0.4666(3) 0.1143(4) 0.7695(2) 0.0472(7) Uani 1 1 d .
H12 H 0.4638 0.1019 0.8410 0.057 Uiso 1 1 calc R
C13 C 0.5968(3) 0.0712(4) 0.7097(3) 0.0560(8) Uani 1 1 d .
H13 H 0.6805 0.0297 0.7422 0.067 Uiso 1 1 calc R
C14 C 0.6072(3) 0.0877(4) 0.6033(3) 0.0556(8) Uani 1 1 d .
C15 C 0.4805(4) 0.1517(4) 0.5577(2) 0.0619(9) Uani 1 1 d .
H15 H 0.4834 0.1653 0.4860 0.074 Uiso 1 1 calc R
C16 C 0.3501(3) 0.1955(4) 0.6165(2) 0.0514(8) Uani 1 1 d .
H16 H 0.2668 0.2394 0.5834 0.062 Uiso 1 1 calc R
C17 C 0.7499(4) 0.0345(5) 0.5398(3) 0.0850(12) Uani 1 1 d .
H17A H 0.7432 -0.0234 0.5009 0.128 Uiso 1 1 calc R
H17C H 0.8224 -0.0258 0.5870 0.128 Uiso 1 1 calc R
H17B H 0.7750 0.1186 0.4911 0.128 Uiso 1 1 calc R
C18 C 0.2464(3) 0.3828(3) 0.8538(2) 0.0385(6) Uani 1 1 d .
C19 C 0.2812(3) 0.4867(3) 0.7698(2) 0.0378(6) Uani 1 1 d .
C20 C 0.3887(3) 0.5544(3) 0.76614(19) 0.0402(7) Uani 1 1 d .
C21 C 0.5305(3) 0.4666(4) 0.7782(2) 0.0518(8) Uani 1 1 d .
H21 H 0.5581 0.3644 0.7920 0.062 Uiso 1 1 calc R
C22 C 0.6319(4) 0.5303(5) 0.7698(2) 0.0619(10) Uani 1 1 d .
H22 H 0.7274 0.4709 0.7771 0.074 Uiso 1 1 calc R
C23 C 0.5917(4) 0.6803(5) 0.7507(2) 0.0610(10) Uani 1 1 d .
H23 H 0.6598 0.7224 0.7458 0.073 Uiso 1 1 calc R
C24 C 0.4516(4) 0.7687(4) 0.7388(2) 0.0617(9) Uani 1 1 d .
H24 H 0.4243 0.8707 0.7262 0.074 Uiso 1 1 calc R
C25 C 0.3506(3) 0.7055(4) 0.7457(2) 0.0483(7) Uani 1 1 d .
H25 H 0.2559 0.7660 0.7363 0.058 Uiso 1 1 calc R
C26 C 0.2154(3) 0.5415(3) 0.6686(2) 0.0425(7) Uani 1 1 d .
C27 C 0.0694(3) 0.5772(4) 0.6684(3) 0.0584(9) Uani 1 1 d .
H27 H 0.0096 0.5685 0.7322 0.070 Uiso 1 1 calc R
C28 C 0.0120(4) 0.6256(5) 0.5738(3) 0.0771(12) Uani 1 1 d .
H28 H -0.0860 0.6484 0.5746 0.093 Uiso 1 1 calc R
C29 C 0.0980(5) 0.6398(5) 0.4799(3) 0.0831(13) Uani 1 1 d .
H29 H 0.0592 0.6712 0.4167 0.100 Uiso 1 1 calc R
C30 C 0.2414(5) 0.6079(5) 0.4787(3) 0.0744(11) Uani 1 1 d .
H30 H 0.3001 0.6184 0.4144 0.089 Uiso 1 1 calc R
C31 C 0.2997(4) 0.5602(4) 0.5724(2) 0.0582(9) Uani 1 1 d .
H31 H 0.3974 0.5405 0.5705 0.070 Uiso 1 1 calc R

loop_
_atom_site_aniso_label
_atom_site_aniso_U_11
_atom_site_aniso_U_22
_atom_site_aniso_U_33
_atom_site_aniso_U_23
_atom_site_aniso_U_13
_atom_site_aniso_U_12
I1 0.06812(16) 0.06840(19) 0.04012(13) -0.01222(11) -0.01168(9) -0.02874(14)
C1 0.0551(19) 0.063(3) 0.076(2) -0.0094(19) -0.0235(17) -0.026(2)
C2 0.049(2) 0.077(3) 0.085(3) 0.004(2) -0.0253(18) -0.035(2)
C3 0.0460(18) 0.081(3) 0.064(2) 0.006(2) -0.0103(16) -0.027(2)
C4 0.0451(17) 0.066(3) 0.0562(19) -0.0015(18) -0.0052(14) -0.0178(19)
C5 0.0439(16) 0.045(2) 0.0406(16) 0.0021(14) -0.0103(12) -0.0147(16)
C6 0.0403(16) 0.046(2) 0.0516(17) 0.0022(15) -0.0179(13) -0.0171(16)
C7 0.0493(17) 0.042(2) 0.0494(17) -0.0105(14) -0.0150(13) -0.0166(16)
C8 0.0428(15) 0.0355(18) 0.0367(14) -0.0028(13) -0.0113(11) -0.0132(14)
C9 0.0420(15) 0.0350(18) 0.0358(14) -0.0038(13) -0.0098(11) -0.0127(14)
C10 0.0481(16) 0.048(2) 0.0437(16) -0.0095(15) -0.0054(13) -0.0159(16)
C11 0.0455(15) 0.0316(17) 0.0437(15) -0.0114(13) -0.0073(12) -0.0152(14)
C12 0.0467(17) 0.050(2) 0.0504(17) -0.0203(15) -0.0066(13) -0.0169(16)
C13 0.0445(17) 0.062(2) 0.071(2) -0.0285(18) -0.0053(15) -0.0200(18)
C14 0.059(2) 0.043(2) 0.066(2) -0.0257(17) 0.0126(16) -0.0223(18)
C15 0.080(2) 0.061(3) 0.0421(17) -0.0187(17) 0.0027(16) -0.025(2)
C16 0.0578(19) 0.046(2) 0.0488(17) -0.0135(15) -0.0106(14) -0.0146(17)
C17 0.078(3) 0.075(3) 0.093(3) -0.041(3) 0.023(2) -0.022(2)
C18 0.0420(15) 0.0360(18) 0.0367(14) -0.0137(13) -0.0058(11) -0.0093(14)
C19 0.0445(15) 0.0316(17) 0.0365(14) -0.0117(13) -0.0051(11) -0.0103(14)
C20 0.0517(17) 0.0396(19) 0.0310(14) -0.0106(13) -0.0045(12) -0.0176(16)
C21 0.0564(19) 0.045(2) 0.0538(18) -0.0075(15) -0.0137(14) -0.0192(18)
C22 0.057(2) 0.074(3) 0.058(2) -0.0097(19) -0.0157(15) -0.031(2)
C23 0.083(3) 0.072(3) 0.0450(18) -0.0103(17) -0.0093(16) -0.050(2)
C24 0.093(3) 0.049(2) 0.0547(19) -0.0166(17) -0.0030(17) -0.038(2)
C25 0.0588(18) 0.041(2) 0.0468(16) -0.0117(15) -0.0052(13) -0.0201(17)
C26 0.0521(17) 0.0297(17) 0.0447(16) -0.0054(13) -0.0139(13) -0.0135(15)
C27 0.060(2) 0.052(2) 0.0569(19) -0.0026(17) -0.0175(15) -0.0195(19)
C28 0.076(2) 0.067(3) 0.085(3) 0.000(2) -0.043(2) -0.023(2)
C29 0.125(4) 0.072(3) 0.064(2) 0.002(2) -0.049(2) -0.045(3)
C30 0.108(3) 0.081(3) 0.0425(19) -0.0110(19) -0.0156(18) -0.043(3)
C31 0.074(2) 0.061(2) 0.0468(18) -0.0151(16) -0.0095(15) -0.030(2)

loop_
_atom_type_symbol
_atom_type_description
_atom_type_scat_dispersion_real
_atom_type_scat_dispersion_imag
_atom_type_scat_source
C C 0.0033 0.0016 'International Tables Vol C Tables 4.2.6.8 and 6.1.1.4'
H H 0.0000 0.0000 'International Tables Vol C Tables 4.2.6.8 and 6.1.1.4'
I I -0.4742 1.8119 'International Tables Vol C Tables 4.2.6.8 and 6.1.1.4'

loop_
_geom_angle_atom_site_label_1
_geom_angle_atom_site_label_2
_geom_angle_atom_site_label_3
_geom_angle
C2 C1 C6 119.4(4)
C2 C1 H1 120.3
C6 C1 H1 120.3
C1 C2 C3 121.2(3)
C1 C2 H2 119.4
C3 C2 H2 119.4
C4 C3 C2 121.2(3)
C4 C3 H3 119.4
C2 C3 H3 119.4
C3 C4 C5 119.7(3)
C3 C4 H4 120.1
C5 C4 H4 120.1
C6 C5 C10 118.7(2)
C6 C5 C4 119.4(3)
C10 C5 C4 121.9(3)
C5 C6 C7 119.0(2)
C5 C6 C1 119.1(3)
C7 C6 C1 121.9(3)
C8 C7 C6 122.3(3)
C8 C7 H7 118.9
C6 C7 H7 118.9
C7 C8 C9 118.6(2)
C7 C8 C11 118.3(3)
C9 C8 C11 122.9(2)
C10 C9 C8 119.4(2)
C10 C9 C18 120.0(3)
C8 C9 C18 120.5(2)
C9 C10 C5 121.9(3)
C9 C10 H10 119.0
C5 C10 H10 119.0
C16 C11 C12 117.5(3)
C16 C11 C8 121.2(2)
C12 C11 C8 121.0(2)
C13 C12 C11 120.3(3)
C13 C12 H12 119.9
C11 C12 H12 119.9
C12 C13 C14 122.3(3)
C12 C13 H13 118.9
C14 C13 H13 118.9
C13 C14 C15 117.1(3)
C13 C14 C17 121.7(3)
C15 C14 C17 121.2(3)
C16 C15 C14 121.1(3)
C16 C15 H15 119.5
C14 C15 H15 119.5
C15 C16 C11 121.7(3)
C15 C16 H16 119.1
C11 C16 H16 119.1
C14 C17 H17A 109.5
C14 C17 H17C 109.5
H17A C17 H17C 109.5
C14 C17 H17B 109.5
H17A C17 H17B 109.5
H17C C17 H17B 109.5
C19 C18 C9 126.4(2)
C19 C18 I1 120.17(18)
C9 C18 I1 113.39(17)
C18 C19 C20 124.3(2)
C18 C19 C26 121.0(2)
C20 C19 C26 114.7(2)
C25 C20 C21 118.7(3)
C25 C20 C19 121.0(3)
C21 C20 C19 120.2(3)
C20 C21 C22 120.3(3)
C20 C21 H21 119.8
C22 C21 H21 119.8
C23 C22 C21 120.1(3)
C23 C22 H22 119.9
C21 C22 H22 119.9
C22 C23 C24 120.3(3)
C22 C23 H23 119.9
C24 C23 H23 119.9
C23 C24 C25 119.7(3)
C23 C24 H24 120.2
C25 C24 H24 120.2
C20 C25 C24 120.9(3)
C20 C25 H25 119.5
C24 C25 H25 119.5
C31 C26 C27 118.1(3)
C31 C26 C19 120.2(2)
C27 C26 C19 121.7(2)
C28 C27 C26 120.4(3)
C28 C27 H27 119.8
C26 C27 H27 119.8
C29 C28 C27 120.4(3)
C29 C28 H28 119.8
C27 C28 H28 119.8
C28 C29 C30 119.8(3)
C28 C29 H29 120.1
C30 C29 H29 120.1
C29 C30 C31 120.3(3)
C29 C30 H30 119.8
C31 C30 H30 119.8
C26 C31 C30 120.9(3)
C26 C31 H31 119.6
C30 C31 H31 119.6

loop_
_geom_bond_atom_site_label_1
_geom_bond_atom_site_label_2
_geom_bond_distance
I1 C18 2.124(2)
C1 C2 1.370(5)
C1 C6 1.424(4)
C1 H1 0.9300
C2 C3 1.376(5)
C2 H2 0.9300
C3 C4 1.361(5)
C3 H3 0.9300
C4 C5 1.418(4)
C4 H4 0.9300
C5 C6 1.403(4)
C5 C10 1.405(4)
C6 C7 1.407(4)
C7 C8 1.375(3)
C7 H7 0.9300
C8 C9 1.422(4)
C8 C11 1.489(4)
C9 C10 1.379(4)
C9 C18 1.481(3)
C10 H10 0.9300
C11 C16 1.381(4)
C11 C12 1.387(4)
C12 C13 1.379(4)
C12 H12 0.9300
C13 C14 1.380(4)
C13 H13 0.9300
C14 C15 1.382(4)
C14 C17 1.509(4)
C15 C16 1.375(4)
C15 H15 0.9300
C16 H16 0.9300
C17 H17A 0.9600
C17 H17C 0.9600
C17 H17B 0.9600
C18 C19 1.332(4)
C19 C20 1.495(3)
C19 C26 1.501(3)
C20 C25 1.377(4)
C20 C21 1.382(4)
C21 C22 1.389(4)
C21 H21 0.9300
C22 C23 1.366(5)
C22 H22 0.9300
C23 C24 1.369(5)
C23 H23 0.9300
C24 C25 1.388(4)
C24 H24 0.9300
C25 H25 0.9300
C26 C31 1.375(4)
C26 C27 1.387(4)
C27 C28 1.385(4)
C27 H27 0.9300
C28 C29 1.360(5)
C28 H28 0.9300
C29 C30 1.363(5)
C29 H29 0.9300
C30 C31 1.381(4)
C30 H30 0.9300
C31 H31 0.9300

loop_
_geom_torsion_atom_site_label_1
_geom_torsion_atom_site_label_2
_geom_torsion_atom_site_label_3
_geom_torsion_atom_site_label_4
_geom_torsion
C6 C1 C2 C3 0.1(5)
C1 C2 C3 C4 0.2(6)
C2 C3 C4 C5 -0.4(5)
C3 C4 C5 C6 0.3(4)
C3 C4 C5 C10 -178.3(3)
C10 C5 C6 C7 2.1(4)
C4 C5 C6 C7 -176.6(3)
C10 C5 C6 C1 178.6(3)
C4 C5 C6 C1 -0.1(4)
C2 C1 C6 C5 -0.1(5)
C2 C1 C6 C7 176.3(3)
C5 C6 C7 C8 0.0(4)
C1 C6 C7 C8 -176.4(3)
C6 C7 C8 C9 -3.0(4)
C6 C7 C8 C11 173.0(3)
C7 C8 C9 C10 4.0(4)
C11 C8 C9 C10 -171.9(3)
C7 C8 C9 C18 -175.1(2)
C11 C8 C9 C18 9.1(4)
C8 C9 C10 C5 -1.9(4)
C18 C9 C10 C5 177.1(3)
C6 C5 C10 C9 -1.1(4)
C4 C5 C10 C9 177.5(3)
C7 C8 C11 C16 54.1(4)
C9 C8 C11 C16 -130.1(3)
C7 C8 C11 C12 -120.5(3)
C9 C8 C11 C12 55.4(4)
C16 C11 C12 C13 -1.7(4)
C8 C11 C12 C13 173.1(3)
C11 C12 C13 C14 0.3(5)
C12 C13 C14 C15 0.8(5)
C12 C13 C14 C17 -177.5(3)
C13 C14 C15 C16 -0.5(5)
C17 C14 C15 C16 177.7(3)
C14 C15 C16 C11 -0.9(5)
C12 C11 C16 C15 1.9(4)
C8 C11 C16 C15 -172.8(3)
C10 C9 C18 C19 -119.8(3)
C8 C9 C18 C19 59.2(4)
C10 C9 C18 I1 58.9(3)
C8 C9 C18 I1 -122.0(2)
C9 C18 C19 C20 -170.8(3)
I1 C18 C19 C20 10.5(4)
C9 C18 C19 C26 7.3(5)
I1 C18 C19 C26 -171.4(2)
C18 C19 C20 C25 -121.5(3)
C26 C19 C20 C25 60.3(3)
C18 C19 C20 C21 61.7(4)
C26 C19 C20 C21 -116.5(3)
C25 C20 C21 C22 0.1(4)
C19 C20 C21 C22 176.9(2)
C20 C21 C22 C23 0.8(5)
C21 C22 C23 C24 -0.6(5)
C22 C23 C24 C25 -0.3(5)
C21 C20 C25 C24 -1.0(4)
C19 C20 C25 C24 -177.9(2)
C23 C24 C25 C20 1.2(4)
C18 C19 C26 C31 -135.9(3)
C20 C19 C26 C31 42.4(4)
C18 C19 C26 C27 45.2(4)
C20 C19 C26 C27 -136.4(3)
C31 C26 C27 C28 2.0(5)
C19 C26 C27 C28 -179.1(3)
C26 C27 C28 C29 -0.5(6)
C27 C28 C29 C30 -0.8(6)
C28 C29 C30 C31 0.5(6)
C27 C26 C31 C30 -2.3(5)
C19 C26 C31 C30 178.8(3)
C29 C30 C31 C26 1.1(6)
